data_7221894
loop_
_publ_author_name
'Wang, Kai'
'Wang, Shipan'
'Wei, Jinbei'
'Miao, Yang'
'Zhang, Zhenyu'
'Zhang, Zuolun'
'Liu, Yu'
'Wang, Yue'

_publ_section_title
;
 Structurally simple phenanthroimidazole-based bipolar hosts for
 high-performance green and red electroluminescent devices
;
_journal_name_full 'RSC Adv.'
_journal_paper_doi 10.1039/C5RA14570H
_journal_year 2015
_chemical_formula_sum 'C48 H30 N4'
_chemical_formula_weight 662.76
_chemical_name_systematic
; 
 ? 
;
_space_group_IT_number 60
_symmetry_cell_setting orthorhombic
_symmetry_space_group_name_Hall '-P 2n 2ab'
_symmetry_space_group_name_H-M 'P b c n'
_atom_sites_solution_hydrogens geom
_atom_sites_solution_primary direct
_atom_sites_solution_secondary difmap
_audit_creation_method SHELXL-97
_audit_update_record
;
2015-07-24 deposited with the CCDC.
2015-08-24 downloaded from the CCDC.
;
_cell_angle_alpha 90.00
_cell_angle_beta 90.00
_cell_angle_gamma 90.00
_cell_formula_units_Z 4
_cell_length_a 24.996(5)
_cell_length_b 9.4441(19)
_cell_length_c 14.619(3)
_cell_measurement_temperature 293(2)
_cell_volume 3451.0(12)
_computing_structure_refinement 'SHELXL-97 (Sheldrick, 1997)'
_computing_structure_solution 'SHELXS-97 (Sheldrick, 1990)'
_diffrn_ambient_temperature 293(2)
_diffrn_measured_fraction_theta_full 0.989
_diffrn_measured_fraction_theta_max 0.989
_diffrn_measurement_device_type 'CCD area detector'
_diffrn_radiation_monochromator graphite
_diffrn_radiation_source 'fine-focus sealed tube'
_diffrn_radiation_type MoK\a
_diffrn_radiation_wavelength 0.71073
_diffrn_reflns_av_R_equivalents 0.0564
_diffrn_reflns_av_sigmaI/netI 0.0413
_diffrn_reflns_limit_h_max 32
_diffrn_reflns_limit_h_min -32
_diffrn_reflns_limit_k_max 12
_diffrn_reflns_limit_k_min -12
_diffrn_reflns_limit_l_max 18
_diffrn_reflns_limit_l_min -17
_diffrn_reflns_number 29007
_diffrn_reflns_theta_full 27.48
_diffrn_reflns_theta_max 27.48
_diffrn_reflns_theta_min 3.04
_exptl_absorpt_coefficient_mu 0.075
_exptl_crystal_density_diffrn 1.276
_exptl_crystal_density_method 'not measured'
_exptl_crystal_description block
_exptl_crystal_F_000 1384
_refine_diff_density_max 0.102
_refine_diff_density_min -0.187
_refine_diff_density_rms 0.032
_refine_ls_extinction_method none
_refine_ls_goodness_of_fit_ref 0.990
_refine_ls_hydrogen_treatment mixed
_refine_ls_matrix_type full
_refine_ls_number_parameters 236
_refine_ls_number_reflns 3915
_refine_ls_number_restraints 0
_refine_ls_restrained_S_all 0.990
_refine_ls_R_factor_all 0.0753
_refine_ls_R_factor_gt 0.0462
_refine_ls_shift/su_max 0.000
_refine_ls_shift/su_mean 0.000
_refine_ls_structure_factor_coef Fsqd
_refine_ls_weighting_details 'calc w=1/[\s^2^(Fo^2^)+(0.0621P)^2^+0.0000P] where P=(Fo^2^+2Fc^2^)/3'
_refine_ls_weighting_scheme calc
_refine_ls_wR_factor_gt 0.1102
_refine_ls_wR_factor_ref 0.1213
_reflns_number_gt 2435
_reflns_number_total 3915
_reflns_threshold_expression >2sigma(I)
_cod_data_source_file c5ra14570h2.cif
_cod_data_source_block 12
_cod_depositor_comments
;
The following automatic conversions were performed:

'_symmetry_cell_setting' value 'Orthorhombic' changed to
'orthorhombic' according to
/usr/data/users/saulius/crontab/automatic-downloads/rss-feeds/RSC/lib/dictionaries/cif_core.dic
dictionary named 'cif_core.dic' version 2.4.2 from 2011-04-26.

Automatic conversion script
Id: cif_fix_values 3271 2015-04-21 07:52:19Z andrius 
;
_cod_original_cell_volume 3450.9(12)
_cod_original_sg_symbol_H-M Pbcn
_cod_database_code 7221894

loop_
_symmetry_equiv_pos_as_xyz
'x, y, z'
'-x+1/2, -y+1/2, z+1/2'
'-x, y, -z+1/2'
'x+1/2, -y+1/2, -z'
'-x, -y, -z'
'x-1/2, y-1/2, -z-1/2'
'x, -y, z-1/2'
'-x-1/2, y-1/2, z'

loop_
_atom_site_label
_atom_site_type_symbol
_atom_site_fract_x
_atom_site_fract_y
_atom_site_fract_z
_atom_site_U_iso_or_equiv
_atom_site_adp_type
_atom_site_occupancy
_atom_site_symmetry_multiplicity
_atom_site_calc_flag
_atom_site_refinement_flags
N2 N 0.40909(4) 1.04196(12) 0.44880(8) 0.0468(3) Uani 1 1 d .
C2 C 0.34883(6) 0.70819(16) 0.39627(10) 0.0533(4) Uani 1 1 d .
N1 N 0.41222(5) 0.88736(14) 0.33243(8) 0.0521(3) Uani 1 1 d .
C4 C 0.5000 1.0293(2) 0.2500 0.0490(5) Uani 1 2 d S
H4 H 0.5000 0.9308 0.2500 0.059 Uiso 1 2 calc SR
C5 C 0.37927(6) 0.83619(16) 0.40029(10) 0.0498(4) Uani 1 1 d .
C6 C 0.31114(6) 0.77696(17) 0.54799(10) 0.0536(4) Uani 1 1 d .
C7 C 0.34529(6) 0.89870(16) 0.55365(10) 0.0496(4) Uani 1 1 d .
C8 C 0.37658(5) 0.92817(15) 0.47321(10) 0.0478(3) Uani 1 1 d .
C9 C 0.41883(6) 1.17004(15) 0.49973(9) 0.0477(3) Uani 1 1 d .
C10 C 0.5000 1.3200(2) 0.2500 0.0582(6) Uani 1 2 d S
H10 H 0.5000 1.4184 0.2500 0.070 Uiso 1 2 calc SR
C11 C 0.46511(6) 1.10074(16) 0.30798(10) 0.0482(3) Uani 1 1 d .
C12 C 0.31230(6) 0.68286(16) 0.46829(11) 0.0549(4) Uani 1 1 d .
C13 C 0.46492(7) 1.24836(17) 0.30678(10) 0.0553(4) Uani 1 1 d .
H13 H 0.4414 1.2984 0.3439 0.066 Uiso 1 1 calc R
C14 C 0.42907(5) 1.01101(16) 0.36268(9) 0.0481(3) Uani 1 1 d .
C15 C 0.34679(6) 0.97768(18) 0.63511(10) 0.0591(4) Uani 1 1 d .
H15 H 0.3704 1.0534 0.6403 0.071 Uiso 1 1 calc R
C16 C 0.27759(7) 0.7496(2) 0.62341(13) 0.0669(5) Uani 1 1 d .
H16 H 0.2541 0.6734 0.6207 0.080 Uiso 1 1 calc R
C17 C 0.37775(7) 1.26410(18) 0.51359(11) 0.0624(4) Uani 1 1 d .
H17 H 0.3436 1.2441 0.4921 0.075 Uiso 1 1 calc R
C18 C 0.27856(7) 0.8318(2) 0.70057(13) 0.0732(5) Uani 1 1 d .
H18 H 0.2554 0.8119 0.7487 0.088 Uiso 1 1 calc R
C19 C 0.35383(7) 0.61225(18) 0.32389(12) 0.0660(5) Uani 1 1 d .
H19 H 0.3786 0.6291 0.2777 0.079 Uiso 1 1 calc R
C20 C 0.27952(7) 0.56171(19) 0.46071(13) 0.0683(5) Uani 1 1 d .
H20 H 0.2540 0.5440 0.5056 0.082 Uiso 1 1 calc R
C21 C 0.31377(7) 0.9444(2) 0.70732(12) 0.0674(5) Uani 1 1 d .
H21 H 0.3151 0.9977 0.7608 0.081 Uiso 1 1 calc R
C22 C 0.46938(7) 1.19931(18) 0.53203(11) 0.0639(4) Uani 1 1 d .
H22 H 0.4970 1.1346 0.5235 0.077 Uiso 1 1 calc R
C23 C 0.28444(8) 0.4700(2) 0.38910(13) 0.0781(6) Uani 1 1 d .
H23 H 0.2622 0.3912 0.3859 0.094 Uiso 1 1 calc R
C24 C 0.32225(8) 0.4929(2) 0.32076(13) 0.0763(5) Uani 1 1 d .
H24 H 0.3261 0.4281 0.2733 0.092 Uiso 1 1 calc R
C25 C 0.38774(9) 1.3889(2) 0.55993(12) 0.0794(6) Uani 1 1 d .
H25 H 0.3600 1.4524 0.5705 0.095 Uiso 1 1 calc R
C26 C 0.43785(10) 1.4196(2) 0.59007(14) 0.0881(6) Uani 1 1 d .
H26 H 0.4444 1.5051 0.6196 0.106 Uiso 1 1 calc R
C27 C 0.47878(9) 1.3252(2) 0.57708(14) 0.0853(6) Uani 1 1 d .
H27 H 0.5129 1.3460 0.5986 0.102 Uiso 1 1 calc R

loop_
_atom_site_aniso_label
_atom_site_aniso_U_11
_atom_site_aniso_U_22
_atom_site_aniso_U_33
_atom_site_aniso_U_23
_atom_site_aniso_U_13
_atom_site_aniso_U_12
N2 0.0425(6) 0.0431(7) 0.0548(7) 0.0001(5) 0.0030(5) -0.0011(5)
C2 0.0485(8) 0.0482(9) 0.0632(9) 0.0065(7) -0.0109(7) -0.0028(7)
N1 0.0490(7) 0.0491(8) 0.0583(7) -0.0003(6) 0.0006(6) -0.0037(6)
C4 0.0491(11) 0.0403(12) 0.0575(11) 0.000 -0.0004(9) 0.000
C5 0.0425(8) 0.0480(9) 0.0591(9) 0.0041(7) -0.0021(6) -0.0005(6)
C6 0.0417(8) 0.0513(9) 0.0678(9) 0.0160(8) -0.0022(7) 0.0039(7)
C7 0.0407(7) 0.0488(9) 0.0593(8) 0.0084(7) -0.0015(6) 0.0046(6)
C8 0.0403(7) 0.0468(8) 0.0563(8) 0.0067(7) -0.0026(6) -0.0003(6)
C9 0.0504(8) 0.0430(8) 0.0496(8) 0.0042(7) 0.0000(6) 0.0015(6)
C10 0.0761(15) 0.0403(12) 0.0583(12) 0.000 0.0053(11) 0.000
C11 0.0470(8) 0.0448(9) 0.0527(8) 0.0011(7) 0.0008(6) 0.0018(6)
C12 0.0442(8) 0.0496(9) 0.0710(9) 0.0154(8) -0.0111(7) -0.0039(7)
C13 0.0637(10) 0.0471(9) 0.0552(8) -0.0002(7) 0.0073(7) 0.0070(7)
C14 0.0433(8) 0.0463(9) 0.0545(8) -0.0004(7) 0.0007(6) 0.0022(6)
C15 0.0538(9) 0.0608(10) 0.0627(9) 0.0057(8) 0.0038(7) 0.0030(7)
C16 0.0556(10) 0.0606(11) 0.0844(11) 0.0220(10) 0.0076(9) -0.0023(8)
C17 0.0590(10) 0.0562(10) 0.0719(10) -0.0036(8) -0.0081(8) 0.0112(8)
C18 0.0661(11) 0.0770(13) 0.0764(11) 0.0194(10) 0.0194(9) 0.0065(10)
C19 0.0690(11) 0.0589(11) 0.0702(10) -0.0004(8) -0.0117(8) -0.0101(8)
C20 0.0571(10) 0.0631(11) 0.0849(12) 0.0192(10) -0.0134(9) -0.0139(8)
C21 0.0667(11) 0.0719(12) 0.0636(10) 0.0089(9) 0.0129(8) 0.0067(9)
C22 0.0563(9) 0.0603(11) 0.0750(10) -0.0017(9) -0.0124(8) 0.0035(8)
C23 0.0787(13) 0.0629(12) 0.0926(13) 0.0157(11) -0.0260(11) -0.0270(10)
C24 0.0887(14) 0.0592(12) 0.0810(11) -0.0008(9) -0.0231(10) -0.0160(10)
C25 0.0977(15) 0.0590(12) 0.0813(12) -0.0101(10) -0.0154(11) 0.0260(10)
C26 0.1186(18) 0.0552(12) 0.0905(14) -0.0135(10) -0.0330(12) 0.0039(12)
C27 0.0840(14) 0.0715(14) 0.1004(14) -0.0120(11) -0.0327(11) -0.0079(11)

loop_
_atom_type_symbol
_atom_type_description
_atom_type_scat_dispersion_real
_atom_type_scat_dispersion_imag
_atom_type_scat_source
C C 0.0033 0.0016 'International Tables Vol C Tables 4.2.6.8 and 6.1.1.4'
H H 0.0000 0.0000 'International Tables Vol C Tables 4.2.6.8 and 6.1.1.4'
N N 0.0061 0.0033 'International Tables Vol C Tables 4.2.6.8 and 6.1.1.4'

loop_
_geom_angle_atom_site_label_1
_geom_angle_atom_site_label_2
_geom_angle_atom_site_label_3
_geom_angle
_geom_angle_site_symmetry_3
C14 N2 C8 106.27(12) .
C14 N2 C9 125.85(11) .
C8 N2 C9 127.83(11) .
C19 C2 C12 120.75(15) .
C19 C2 C5 122.10(15) .
C12 C2 C5 117.14(14) .
C14 N1 C5 105.09(12) .
C11 C4 C11 122.0(2) 3_655
C8 C5 N1 111.45(13) .
C8 C5 C2 122.64(14) .
N1 C5 C2 125.84(14) .
C16 C6 C7 117.12(15) .
C16 C6 C12 121.51(15) .
C7 C6 C12 121.34(13) .
C15 C7 C6 119.34(14) .
C15 C7 C8 125.10(14) .
C6 C7 C8 115.54(13) .
C5 C8 N2 105.05(12) .
C5 C8 C7 122.48(13) .
N2 C8 C7 132.46(13) .
C17 C9 C22 120.39(15) .
C17 C9 N2 119.55(13) .
C22 C9 N2 120.04(13) .
C13 C10 C13 121.5(2) 3_655
C4 C11 C13 118.65(15) .
C4 C11 C14 115.81(14) .
C13 C11 C14 125.46(14) .
C20 C12 C2 116.97(16) .
C20 C12 C6 122.85(15) .
C2 C12 C6 120.13(13) .
C10 C13 C11 119.61(16) .
N1 C14 N2 112.13(12) .
N1 C14 C11 121.55(13) .
N2 C14 C11 126.33(13) .
C21 C15 C7 120.85(16) .
C18 C16 C6 122.00(17) .
C9 C17 C25 119.27(16) .
C16 C18 C21 120.37(16) .
C24 C19 C2 120.29(18) .
C23 C20 C12 121.48(17) .
C15 C21 C18 120.14(17) .
C9 C22 C27 119.54(16) .
C20 C23 C24 120.90(17) .
C19 C24 C23 119.50(18) .
C26 C25 C17 120.49(18) .
C25 C26 C27 120.28(18) .
C26 C27 C22 120.00(18) .

loop_
_geom_bond_atom_site_label_1
_geom_bond_atom_site_label_2
_geom_bond_distance
_geom_bond_site_symmetry_2
N2 C14 1.3855(18) .
N2 C8 1.3938(18) .
N2 C9 1.4411(18) .
C2 C19 1.399(2) .
C2 C12 1.414(2) .
C2 C5 1.430(2) .
N1 C14 1.3178(19) .
N1 C5 1.3770(18) .
C4 C11 1.3908(17) .
C4 C11 1.3908(17) 3_655
C5 C8 1.377(2) .
C6 C16 1.409(2) .
C6 C7 1.434(2) .
C6 C12 1.466(2) .
C7 C15 1.406(2) .
C7 C8 1.439(2) .
C9 C17 1.373(2) .
C9 C22 1.377(2) .
C10 C13 1.3839(19) .
C10 C13 1.3839(19) 3_655
C11 C13 1.394(2) .
C11 C14 1.473(2) .
C12 C20 1.412(2) .
C15 C21 1.376(2) .
C16 C18 1.369(3) .
C17 C25 1.382(2) .
C18 C21 1.384(3) .
C19 C24 1.377(2) .
C20 C23 1.364(3) .
C22 C27 1.379(2) .
C23 C24 1.392(3) .
C25 C26 1.359(3) .
C26 C27 1.370(3) .
